data_4321883
loop_
_publ_author_name
'Talia M. McKinney'
'Phillip E. Fanwick'
'Richard A. Walton'

_publ_contact_author
;
     Richard A. Walton
     Department of Chemistry
     Purdue University
     1393 Brown Building
     W. Lafayette
     IN 47907
     USA
;
_publ_contact_author_email walton@chem.purdue.edu
_publ_contact_author_fax '(765) 494 0239'
_publ_contact_author_phone '(765) 494 5464'
_publ_section_title
;
 Reactions of the Eight-Coordinate Rhenium Complex ReH4(hq)(PPh3)2 (hq =
 2-Hydroxyquinoline Monoanion) with Monodentate Tertiary Phosphines:
 Formation of Pentagonal Bipyramidal Dihydridorhenium(III) Complexes of
 the Type ReH2(hq)(PPh3)2(PR3)
;
_journal_name_full 'Inorganic Chemistry'
_journal_page_first 1548
_journal_page_last 1554
_journal_paper_doi 10.1021/ic981155z
_journal_volume 38
_journal_year 1999
_chemical_formula_sum 'C52 H55 N O2 P3 Re'
_chemical_formula_weight 1005.15
_chemical_name_systematic ' ?'
_space_group_IT_number 2
_symmetry_cell_setting triclinic
_symmetry_space_group_name_Hall '-P 1'
_symmetry_space_group_name_H-M 'P -1'
_atom_type_scat_source International_Tables_for_Xray_Crystallography
_cell_angle_alpha 93.196(16)
_cell_angle_beta 93.898(15)
_cell_angle_gamma 96.215(16)
_cell_formula_units_Z 2
_cell_length_a 12.240(2)
_cell_length_b 12.411(3)
_cell_length_c 15.196(3)
_cell_measurement_reflns_used 25
_cell_measurement_temperature 296
_cell_measurement_theta_max 45
_cell_measurement_theta_min 23
_cell_volume 2284.9(8)
_computing_cell_refinement CAD4_(Enraf-Nonius,_1977)
_computing_data_collection CAD4_(Enraf-Nonius,_1977)
_computing_data_reduction PROCESS_MolEN_(Fair,_1990)
_computing_molecular_graphics ORTEP_(Johnson,_1976)
_computing_publication_material CIF_VAX_MolEN_(Fair,_1990)
_computing_structure_refinement LSFM_MolEN_(Fair,_1990)
_computing_structure_solution PATTY_(DIRDIF92,_Beurskins,_1992)
_diffrn_ambient_temperature 296
_diffrn_measurement_device Enraf_Nonius_CAD4
_diffrn_measurement_method Enraf_Nonius_CAD4
_diffrn_radiation_type Cu-K\a
_diffrn_radiation_wavelength 1.54184
_diffrn_reflns_av_R_equivalents 0.032
_diffrn_reflns_limit_h_max 14
_diffrn_reflns_limit_h_min -14
_diffrn_reflns_limit_k_max 14
_diffrn_reflns_limit_k_min -14
_diffrn_reflns_limit_l_max 0
_diffrn_reflns_limit_l_min -17
_diffrn_reflns_number 7534
_diffrn_reflns_theta_max 62.30
_diffrn_reflns_theta_min 2.69
_diffrn_standards_decay_% 3.68
_diffrn_standards_interval_time 83
_diffrn_standards_number 3
_exptl_absorpt_coefficient_mu 6.320
_exptl_absorpt_correction_T_max 0.6844
_exptl_absorpt_correction_T_min 0.3627
_exptl_absorpt_correction_type refdelf_(Walker_&_Stuart,_1983)
_exptl_crystal_colour colorless
_exptl_crystal_density_diffrn 1.46
_exptl_crystal_description needle
_exptl_crystal_F_000 1020
_exptl_crystal_size_max 0.25
_exptl_crystal_size_mid 0.10
_exptl_crystal_size_min 0.06
_refine_diff_density_max 0.88
_refine_diff_density_min -0.25
_refine_ls_extinction_method none
_refine_ls_goodness_of_fit_obs 1.372
_refine_ls_hydrogen_treatment mixed
_refine_ls_matrix_type full
_refine_ls_number_parameters 519
_refine_ls_number_reflns 5679
_refine_ls_R_factor_all 0.065
_refine_ls_R_factor_obs 0.038
_refine_ls_shift/esd_max 0.051
_refine_ls_structure_factor_coef F
_refine_ls_weighting_details 'w = 4Fo^2^/ (\s^2^(Fo^2^) + 0.0016 Fo^4^)'
_refine_ls_weighting_scheme calc
_refine_ls_wR_factor_obs 0.049
_reflns_number_observed 5679
_reflns_number_total 7223
_reflns_observed_criterion >3.0\s(I)
_cod_data_source_file ic981155z_2.cif
_cod_data_source_block Compound1
_cod_depositor_comments
;
The following automatic conversions were performed:

'_refine_ls_weighting_scheme' value '4Fo^2^/ (\s^2^(Fo^2^) + 0.0016
Fo^4^)' was changed to 'calc'. New tag '_refine_ls_weighting_details'
was created. The value of the new tag was set to 'w = 4Fo^2^/
(\s^2^(Fo^2^) + 0.0016 Fo^4^)'.

Automatic conversion script
Id: cif_fix_values 3143 2015-03-26 13:38:13Z robertas 
;
_cod_original_cell_volume 2284.9(14)
_cod_original_formula_sum 'C52 H55 N1 O2 P3 Re1'
_cod_database_code 4321883

loop_
_symmetry_equiv_pos_as_xyz
'x, y, z'
'-x, -y, -z'

loop_
_atom_site_aniso_label
_atom_site_aniso_U_11
_atom_site_aniso_U_22
_atom_site_aniso_U_33
_atom_site_aniso_U_12
_atom_site_aniso_U_13
_atom_site_aniso_U_23
Re 0.03329(12) 0.03370(12) 0.03307(12) 0.00404(11) 0.00227(10) 0.00200(10)
P(1) 0.0378(8) 0.0375(8) 0.0386(8) 0.0072(7) 0.0009(7) 0.0015(7)
P(2) 0.0404(9) 0.0366(8) 0.0397(8) 0.0044(7) 0.0010(7) 0.0026(7)
P(3) 0.0391(9) 0.0475(10) 0.0484(9) 0.0023(8) 0.0033(8) 0.0034(8)
O(2) 0.037(2) 0.046(2) 0.038(2) 0.001(2) 0.0024(19) 0.003(2)
N(1) 0.041(3) 0.038(3) 0.034(3) 0.005(2) 0.003(2) 0.000(2)
C(2) 0.040(3) 0.044(4) 0.040(3) 0.011(3) 0.007(3) 0.005(3)
C(3) 0.047(4) 0.051(4) 0.045(4) 0.004(3) -0.007(3) 0.000(3)
C(4) 0.037(4) 0.079(5) 0.057(4) 0.000(4) -0.009(3) 0.000(4)
C(5) 0.041(4) 0.051(4) 0.060(4) 0.014(3) 0.007(4) 0.000(3)
C(6) 0.045(4) 0.071(5) 0.079(5) -0.002(4) 0.006(4) 0.003(4)
C(7) 0.055(5) 0.080(6) 0.075(5) -0.002(4) 0.020(4) 0.008(5)
C(8) 0.088(6) 0.066(5) 0.046(4) 0.010(4) 0.026(4) 0.005(4)
C(9) 0.052(4) 0.054(4) 0.041(3) 0.005(3) 0.012(3) 0.007(3)
C(10) 0.036(3) 0.035(3) 0.051(3) 0.007(3) 0.013(3) 0.010(3)
C(31) 0.052(5) 0.053(5) 0.117(7) -0.003(4) 0.017(5) 0.007(5)
C(32) 0.035(4) 0.077(5) 0.109(6) 0.004(4) 0.009(4) 0.022(5)
C(33) 0.062(5) 0.139(8) 0.056(5) -0.023(6) 0.010(4) 0.020(5)
C(111) 0.033(3) 0.048(4) 0.041(3) 0.009(3) 0.004(3) 0.005(3)
C(112) 0.046(4) 0.050(4) 0.052(4) 0.011(3) -0.003(3) 0.007(3)
C(113) 0.051(4) 0.076(5) 0.053(4) 0.012(4) -0.003(4) 0.013(4)
C(114) 0.038(4) 0.096(5) 0.074(5) 0.012(4) 0.001(4) 0.040(4)
C(115) 0.055(4) 0.057(4) 0.068(4) 0.024(3) 0.007(4) 0.017(4)
C(116) 0.051(4) 0.057(4) 0.061(4) 0.013(4) 0.000(4) 0.008(4)
C(121) 0.047(4) 0.038(3) 0.048(4) 0.010(3) 0.001(3) 0.007(3)
C(122) 0.060(5) 0.051(4) 0.057(4) -0.005(4) 0.008(4) 0.000(4)
C(123) 0.065(5) 0.060(5) 0.067(5) -0.001(4) 0.016(4) 0.007(4)
C(124) 0.053(5) 0.065(5) 0.081(5) -0.011(4) 0.001(4) 0.013(4)
C(125) 0.070(6) 0.073(6) 0.083(6) -0.016(5) -0.007(5) -0.008(5)
C(126) 0.060(5) 0.064(5) 0.060(4) -0.011(4) 0.003(4) 0.000(4)
C(131) 0.049(4) 0.035(3) 0.048(4) 0.006(3) 0.006(3) -0.003(3)
C(132) 0.065(5) 0.059(4) 0.051(4) 0.016(4) 0.002(4) 0.001(4)
C(133) 0.087(6) 0.077(5) 0.056(5) 0.028(5) 0.002(4) -0.005(4)
C(134) 0.103(7) 0.101(7) 0.062(5) 0.024(6) 0.031(5) -0.017(5)
C(135) 0.067(5) 0.118(8) 0.083(6) 0.030(5) 0.024(5) -0.002(6)
C(136) 0.061(5) 0.071(5) 0.057(4) 0.019(4) 0.012(4) 0.000(4)
C(211) 0.045(4) 0.037(3) 0.051(4) 0.011(3) 0.003(3) -0.006(3)
C(212) 0.056(4) 0.058(4) 0.060(4) 0.016(4) 0.004(4) 0.005(4)
C(213) 0.043(4) 0.078(5) 0.077(5) 0.007(4) 0.019(4) -0.010(4)
C(214) 0.053(5) 0.099(6) 0.093(6) 0.030(4) -0.005(5) -0.028(5)
C(215) 0.061(5) 0.123(8) 0.061(5) 0.028(5) -0.016(4) -0.009(5)
C(216) 0.057(5) 0.084(6) 0.062(5) 0.023(4) -0.004(4) -0.006(4)
C(221) 0.039(3) 0.050(4) 0.037(3) 0.000(3) 0.005(3) 0.000(3)
C(222) 0.049(4) 0.056(4) 0.045(4) 0.010(3) -0.001(3) -0.003(3)
C(223) 0.055(4) 0.065(5) 0.049(4) 0.000(4) -0.008(4) -0.008(4)
C(224) 0.071(5) 0.057(5) 0.048(4) -0.008(4) 0.001(4) -0.011(4)
C(225) 0.065(5) 0.037(4) 0.071(5) 0.007(4) 0.010(4) -0.011(4)
C(226) 0.063(4) 0.038(4) 0.056(4) 0.008(3) -0.001(4) 0.003(3)
C(231) 0.051(4) 0.053(4) 0.050(4) 0.013(3) 0.011(3) 0.017(3)
C(232) 0.087(6) 0.059(5) 0.045(4) 0.001(4) -0.003(4) 0.008(4)
C(233) 0.135(9) 0.084(6) 0.046(4) 0.011(6) 0.002(5) 0.015(4)
C(234) 0.122(8) 0.067(5) 0.082(5) 0.002(6) 0.023(6) 0.033(4)
C(235) 0.096(7) 0.055(5) 0.092(6) -0.001(5) 0.015(5) 0.022(4)
C(236) 0.075(5) 0.054(4) 0.061(4) -0.001(4) 0.008(4) 0.013(4)

loop_
_atom_site_label
_atom_site_fract_x
_atom_site_fract_y
_atom_site_fract_z
_atom_site_U_iso_or_equiv
_atom_site_thermal_displace_type
_atom_site_calc_flag
Re 0.16916(3) 0.06531(2) 0.264339(19) 0.03335(6) Uani ?
P(1) 0.21021(14) -0.11705(14) 0.25995(11) 0.0379(4) Uani ?
P(2) 0.11633(14) 0.24409(14) 0.28139(11) 0.0389(4) Uani ?
P(3) 0.33953(15) 0.12744(15) 0.21017(12) 0.0452(5) Uani ?
O(2) 0.0847(3) 0.0380(4) 0.1277(3) 0.0405(12) Uani ?
N(1) -0.0048(4) 0.0026(4) 0.2462(3) 0.0376(14) Uani ?
C(2) -0.0089(5) 0.0040(5) 0.1579(4) 0.0405(17) Uani ?
C(3) -0.1073(6) -0.0316(6) 0.1034(4) 0.048(2) Uani ?
C(4) -0.1995(6) -0.0617(7) 0.1448(5) 0.059(2) Uani ?
C(5) -0.1964(5) -0.0609(6) 0.2375(5) 0.050(2) Uani ?
C(6) -0.2900(7) -0.0933(7) 0.2834(6) 0.066(3) Uani ?
C(7) -0.2863(7) -0.0944(7) 0.3731(6) 0.070(3) Uani ?
C(8) -0.1835(7) -0.0639(7) 0.4200(5) 0.065(2) Uani ?
C(9) -0.0916(6) -0.0301(6) 0.3798(4) 0.049(2) Uani ?
C(10) -0.0972(5) -0.0295(5) 0.2871(4) 0.0400(17) Uani ?
C(31) 0.4008(7) 0.2653(7) 0.2354(7) 0.074(3) Uani ?
C(32) 0.4612(6) 0.0609(7) 0.2406(6) 0.073(3) Uani ?
C(33) 0.3361(7) 0.1180(9) 0.0891(6) 0.088(3) Uani ?
C(111) 0.3071(5) -0.1640(5) 0.3452(4) 0.0402(17) Uani ?
C(112) 0.3536(6) -0.0941(6) 0.4159(5) 0.0490(19) Uani ?
C(113) 0.4206(6) -0.1297(7) 0.4848(5) 0.060(2) Uani ?
C(114) 0.4374(6) -0.2369(7) 0.4808(5) 0.068(2) Uani ?
C(115) 0.3915(6) -0.3098(6) 0.4117(5) 0.058(2) Uani ?
C(116) 0.3245(6) -0.2718(6) 0.3458(5) 0.056(2) Uani ?
C(121) 0.0964(6) -0.2218(5) 0.2722(4) 0.0438(18) Uani ?
C(122) 0.0521(7) -0.2269(6) 0.3536(5) 0.057(2) Uani ?
C(123) -0.0300(7) -0.3048(7) 0.3700(5) 0.064(2) Uani ?
C(124) -0.0733(7) -0.3818(7) 0.3057(6) 0.068(3) Uani ?
C(125) -0.0311(8) -0.3785(8) 0.2227(6) 0.078(3) Uani ?
C(126) 0.0516(7) -0.2997(7) 0.2056(5) 0.063(2) Uani ?
C(131) 0.2652(6) -0.1666(5) 0.1565(4) 0.0438(18) Uani ?
C(132) 0.2037(7) -0.1598(6) 0.0774(5) 0.058(2) Uani ?
C(133) 0.2420(8) -0.1878(7) -0.0030(5) 0.072(3) Uani ?
C(134) 0.3454(8) -0.2195(8) -0.0079(6) 0.087(3) Uani ?
C(135) 0.4082(8) -0.2253(9) 0.0709(6) 0.087(3) Uani ?
C(136) 0.3684(7) -0.1993(7) 0.1520(5) 0.062(2) Uani ?
C(211) -0.0299(6) 0.2524(5) 0.2959(4) 0.0443(18) Uani ?
C(212) -0.0712(6) 0.2237(6) 0.3761(5) 0.057(2) Uani ?
C(213) -0.1772(6) 0.2287(7) 0.3931(6) 0.066(2) Uani ?
C(214) -0.2522(7) 0.2589(8) 0.3287(6) 0.082(3) Uani ?
C(215) -0.2137(7) 0.2866(9) 0.2484(6) 0.082(3) Uani ?
C(216) -0.1062(7) 0.2838(7) 0.2334(5) 0.067(3) Uani ?
C(221) 0.1727(5) 0.3337(6) 0.3779(4) 0.0424(18) Uani ?
C(222) 0.2576(6) 0.3088(6) 0.4344(5) 0.050(2) Uani ?
C(223) 0.2972(6) 0.3787(7) 0.5070(5) 0.058(2) Uani ?
C(224) 0.2527(7) 0.4718(6) 0.5247(5) 0.060(2) Uani ?
C(225) 0.1677(7) 0.5005(6) 0.4713(5) 0.058(2) Uani ?
C(226) 0.1271(6) 0.4304(6) 0.3979(5) 0.052(2) Uani ?
C(231) 0.1367(6) 0.3328(6) 0.1881(5) 0.050(2) Uani ?
C(232) 0.1020(7) 0.2861(7) 0.1043(5) 0.064(2) Uani ?
C(233) 0.1136(10) 0.3494(8) 0.0310(5) 0.088(3) Uani ?
C(234) 0.1598(9) 0.4514(7) 0.0394(6) 0.089(3) Uani ?
C(235) 0.1995(8) 0.4981(7) 0.1201(6) 0.081(3) Uani ?
C(236) 0.1868(7) 0.4390(6) 0.1970(5) 0.064(2) Uani ?
C(901) 0.4656(19) 0.4686(18) 0.7761(14) 0.242(10) Uiso ?
C(902) 0.3849(16) 0.3785(16) 0.7622(13) 0.199(8) Uiso ?
C(903) 0.3307(17) 0.3808(16) 0.8585(13) 0.215(9) Uiso ?
C(904) 0.4140(19) 0.4553(18) 0.9077(14) 0.239(10) Uiso ?
C(905) 0.4172(17) 0.5361(16) 0.8534(13) 0.207(8) Uiso ?
H(1) 0.158(5) 0.082(5) 0.378(4) 0.039(17) Uiso ?
H(2) 0.269(6) 0.104(5) 0.337(4) 0.06(2) Uiso ?
H(31) -0.109(5) -0.034(4) 0.027(4) 0.038(17) Uiso ?
H(41) -0.2683 -0.0840 0.1108 0.0738 Uiso calc
H(61) -0.3594 -0.1177 0.2490 0.0835 Uiso calc
H(71) -0.3520 -0.1160 0.4033 0.0902 Uiso calc
H(81) -0.1775 -0.0661 0.4838 0.0843 Uiso calc
H(91) -0.0222 -0.0067 0.4146 0.0628 Uiso calc
H(311) 0.4706 0.2772 0.2109 0.0950 Uiso calc
H(312) 0.4117 0.2806 0.2981 0.0950 Uiso calc
H(313) 0.3541 0.3154 0.2118 0.0950 Uiso calc
H(321) 0.5226 0.0874 0.2095 0.0934 Uiso calc
H(322) 0.4470 -0.0167 0.2268 0.0934 Uiso calc
H(323) 0.4814 0.0717 0.3028 0.0934 Uiso calc
H(331) 0.4089 0.1327 0.0696 0.1074 Uiso calc
H(332) 0.2910 0.1680 0.0642 0.1074 Uiso calc
H(333) 0.3073 0.0458 0.0658 0.1074 Uiso calc
H(1121) 0.3394 -0.0179 0.4182 0.0627 Uiso calc
H(1131) 0.4527 -0.0796 0.5339 0.0779 Uiso calc
H(1141) 0.4830 -0.2632 0.5279 0.0865 Uiso calc
H(1151) 0.4074 -0.3852 0.4097 0.0749 Uiso calc
H(1161) 0.2889 -0.3227 0.2979 0.0740 Uiso calc
H(1221) 0.0815 -0.1737 0.4011 0.0741 Uiso calc
H(1231) -0.0605 -0.3041 0.4273 0.0811 Uiso calc
H(1241) -0.1330 -0.4363 0.3174 0.0889 Uiso calc
H(1251) -0.0570 -0.4349 0.1770 0.1024 Uiso calc
H(1261) 0.0781 -0.2981 0.1468 0.0802 Uiso calc
H(1321) 0.1316 -0.1324 0.0787 0.0744 Uiso calc
H(1331) 0.1955 -0.1867 -0.0571 0.0933 Uiso calc
H(1341) 0.3727 -0.2391 -0.0648 0.1089 Uiso calc
H(1351) 0.4818 -0.2495 0.0678 0.1170 Uiso calc
H(1361) 0.4144 -0.2030 0.2073 0.0809 Uiso calc
H(2121) -0.0215 0.2006 0.4219 0.0742 Uiso calc
H(2131) -0.2013 0.2113 0.4507 0.0864 Uiso calc
H(2141) -0.3298 0.2575 0.3405 0.1039 Uiso calc
H(2151) -0.2634 0.3104 0.2034 0.1057 Uiso calc
H(2161) -0.0812 0.3058 0.1774 0.0881 Uiso calc
H(2221) 0.2893 0.2416 0.4234 0.0658 Uiso calc
H(2231) 0.3583 0.3607 0.5456 0.0730 Uiso calc
H(2241) 0.2811 0.5183 0.5761 0.0749 Uiso calc
H(2251) 0.1365 0.5682 0.4834 0.0741 Uiso calc
H(2261) 0.0661 0.4486 0.3592 0.0664 Uiso calc
H(2321) 0.0702 0.2129 0.0969 0.0826 Uiso calc
H(2331) 0.0837 0.3180 -0.0278 0.1121 Uiso calc
H(2341) 0.1654 0.4928 -0.0120 0.1128 Uiso calc
H(2351) 0.2362 0.5725 0.1248 0.1011 Uiso calc
H(2361) 0.2125 0.4718 0.2557 0.0814 Uiso calc

loop_
_geom_angle_atom_site_label_1
_geom_angle_atom_site_label_2
_geom_angle_atom_site_label_3
_geom_angle
_geom_angle_publ_flag
P(1) Re P(2) 173.95(5) ?
P(1) Re P(3) 92.43(5) ?
P(1) Re O(2) 90.51(9) ?
P(1) Re N(1) 87.86(10) ?
P(1) Re H(1) 97.5(14) ?
P(1) Re H(2) 92.6(18) ?
P(2) Re P(3) 92.86(5) ?
P(2) Re O(2) 92.21(9) ?
P(2) Re N(1) 88.82(11) ?
P(2) Re H(1) 77.4(14) ?
P(2) Re H(2) 87.0(18) ?
P(3) Re O(2) 92.55(9) ?
P(3) Re N(1) 152.44(10) ?
P(3) Re H(1) 117.3(15) ?
P(3) Re H(2) 63.9(18) ?
O(2) Re N(1) 59.90(13) ?
O(2) Re H(1) 148.6(15) ?
O(2) Re H(2) 156.3(18) ?
N(1) Re H(1) 90.0(15) ?
N(1) Re H(2) 143.7(18) ?
H(1) Re H(2) 54(2) ?
Re P(1) C(111) 121.10(17) ?
Re P(1) C(121) 117.02(17) ?
Re P(1) C(131) 115.53(16) ?
C(111) P(1) C(121) 96.2(2) ?
C(111) P(1) C(131) 101.7(2) ?
C(121) P(1) C(131) 101.8(2) ?
Re P(2) C(211) 115.73(17) ?
Re P(2) C(221) 119.69(17) ?
Re P(2) C(231) 117.23(18) ?
C(211) P(2) C(221) 97.6(2) ?
C(211) P(2) C(231) 100.4(2) ?
C(221) P(2) C(231) 102.8(2) ?
Re P(3) C(31) 120.6(2) ?
Re P(3) C(32) 119.3(2) ?
Re P(3) C(33) 113.1(2) ?
C(31) P(3) C(32) 97.3(3) ?
C(31) P(3) C(33) 101.3(3) ?
C(32) P(3) C(33) 102.0(3) ?
Re O(2) C(2) 92.3(3) ?
Re N(1) C(2) 94.1(3) ?
Re N(1) C(10) 145.7(3) ?
C(2) N(1) C(10) 120.2(4) ?
O(2) C(2) N(1) 113.7(4) ?
O(2) C(2) C(3) 124.1(4) ?
N(1) C(2) C(3) 122.1(5) ?
C(2) C(3) C(4) 117.3(5) ?
C(3) C(4) C(5) 120.9(5) ?
C(4) C(5) C(6) 122.8(5) ?
C(4) C(5) C(10) 119.4(5) ?
C(6) C(5) C(10) 117.8(5) ?
C(5) C(6) C(7) 122.6(6) ?
C(6) C(7) C(8) 117.2(6) ?
C(7) C(8) C(9) 122.8(6) ?
C(8) C(9) C(10) 119.1(5) ?
N(1) C(10) C(5) 120.1(5) ?
N(1) C(10) C(9) 119.5(5) ?
C(5) C(10) C(9) 120.4(5) ?
P(1) C(111) C(112) 120.8(4) ?
P(1) C(111) C(116) 120.7(4) ?
C(112) C(111) C(116) 118.1(5) ?
C(111) C(112) C(113) 121.9(5) ?
C(112) C(113) C(114) 117.4(6) ?
C(113) C(114) C(115) 122.5(5) ?
C(114) C(115) C(116) 118.2(5) ?
C(111) C(116) C(115) 121.7(5) ?
P(1) C(121) C(122) 118.2(4) ?
P(1) C(121) C(126) 124.8(4) ?
C(122) C(121) C(126) 117.0(5) ?
C(121) C(122) C(123) 122.4(5) ?
C(122) C(123) C(124) 120.9(6) ?
C(123) C(124) C(125) 118.2(6) ?
C(124) C(125) C(126) 121.2(6) ?
C(121) C(126) C(125) 120.3(6) ?
P(1) C(131) C(132) 118.3(4) ?
P(1) C(131) C(136) 124.0(4) ?
C(132) C(131) C(136) 117.4(5) ?
C(131) C(132) C(133) 122.0(6) ?
C(132) C(133) C(134) 120.8(6) ?
C(133) C(134) C(135) 117.6(6) ?
C(134) C(135) C(136) 121.5(7) ?
C(131) C(136) C(135) 120.7(6) ?
P(2) C(211) C(212) 118.5(4) ?
P(2) C(211) C(216) 125.8(4) ?
C(212) C(211) C(216) 115.6(5) ?
C(211) C(212) C(213) 122.7(5) ?
C(212) C(213) C(214) 120.4(6) ?
C(213) C(214) C(215) 118.1(6) ?
C(214) C(215) C(216) 120.7(6) ?
C(211) C(216) C(215) 122.6(6) ?
P(2) C(221) C(222) 122.6(4) ?
P(2) C(221) C(226) 120.2(4) ?
C(222) C(221) C(226) 117.2(5) ?
C(221) C(222) C(223) 120.6(5) ?
C(222) C(223) C(224) 121.2(5) ?
C(223) C(224) C(225) 120.9(5) ?
C(224) C(225) C(226) 118.3(5) ?
C(221) C(226) C(225) 121.8(5) ?
P(2) C(231) C(232) 116.3(4) ?
P(2) C(231) C(236) 124.4(4) ?
C(232) C(231) C(236) 119.3(5) ?
C(231) C(232) C(233) 119.1(6) ?
C(232) C(233) C(234) 121.7(7) ?
C(233) C(234) C(235) 120.7(6) ?
C(234) C(235) C(236) 120.0(6) ?
C(231) C(236) C(235) 119.1(6) ?
C(902) C(901) C(905) 101.1(17) ?
C(901) C(902) C(903) 100.4(15) ?
C(902) C(903) C(904) 98.8(15) ?
C(903) C(904) C(905) 98.8(17) ?
C(901) C(905) C(904) 94.2(16) ?

loop_
_geom_bond_atom_site_label_1
_geom_bond_atom_site_label_2
_geom_bond_distance
_geom_bond_publ_flag
Re P(1) 2.3692(13) ?
Re P(2) 2.3828(13) ?
Re P(3) 2.3615(14) ?
Re O(2) 2.247(3) ?
Re N(1) 2.180(4) ?
Re H(1) 1.75(4) ?
Re H(2) 1.61(5) ?
P(1) C(111) 1.857(5) ?
P(1) C(121) 1.826(5) ?
P(1) C(131) 1.852(5) ?
P(2) C(211) 1.832(5) ?
P(2) C(221) 1.837(5) ?
P(2) C(231) 1.857(5) ?
P(3) C(31) 1.802(6) ?
P(3) C(32) 1.825(6) ?
P(3) C(33) 1.835(7) ?
O(2) C(2) 1.299(6) ?
N(1) C(2) 1.341(6) ?
N(1) C(10) 1.360(6) ?
C(2) C(3) 1.429(7) ?
C(3) C(4) 1.356(8) ?
C(4) C(5) 1.406(7) ?
C(5) C(6) 1.415(8) ?
C(5) C(10) 1.391(7) ?
C(6) C(7) 1.362(9) ?
C(7) C(8) 1.407(9) ?
C(8) C(9) 1.353(8) ?
C(9) C(10) 1.406(7) ?
C(111) C(112) 1.392(7) ?
C(111) C(116) 1.378(7) ?
C(112) C(113) 1.406(7) ?
C(113) C(114) 1.367(9) ?
C(114) C(115) 1.393(9) ?
C(115) C(116) 1.387(7) ?
C(121) C(122) 1.387(7) ?
C(121) C(126) 1.399(7) ?
C(122) C(123) 1.363(8) ?
C(123) C(124) 1.365(8) ?
C(124) C(125) 1.395(9) ?
C(125) C(126) 1.378(9) ?
C(131) C(132) 1.387(7) ?
C(131) C(136) 1.374(8) ?
C(132) C(133) 1.378(8) ?
C(133) C(134) 1.371(10) ?
C(134) C(135) 1.388(10) ?
C(135) C(136) 1.390(9) ?
C(211) C(212) 1.401(7) ?
C(211) C(216) 1.387(8) ?
C(212) C(213) 1.348(8) ?
C(213) C(214) 1.391(9) ?
C(214) C(215) 1.386(10) ?
C(215) C(216) 1.355(9) ?
C(221) C(222) 1.376(7) ?
C(221) C(226) 1.404(7) ?
C(222) C(223) 1.391(7) ?
C(223) C(224) 1.351(8) ?
C(224) C(225) 1.366(8) ?
C(225) C(226) 1.404(8) ?
C(231) C(232) 1.389(8) ?
C(231) C(236) 1.388(8) ?
C(232) C(233) 1.405(8) ?
C(233) C(234) 1.325(10) ?
C(234) C(235) 1.361(10) ?
C(235) C(236) 1.422(8) ?
C(901) C(902) 1.41(2) ?
C(901) C(905) 1.59(2) ?
C(902) C(903) 1.648(19) ?
C(903) C(904) 1.44(2) ?
C(904) C(905) 1.33(2) ?
